data_7712541
loop_
_publ_author_name
'Pankov, Roman O.'
'Prima, Darya O.'
'Kostyukovich, Alexander Yu'
'Minyaev, Mikhail E.'
'Ananikov, Valentine P.'

_publ_section_title
;
 Synthesis and a combined experimental/theoretical structural study of a
 comprehensive set of Pd/NHC complexes with <i>o</i>-, <i>m</i>-, and
 <i>p</i>-halogen-substituted aryl groups (X = F, Cl, Br, CF<sub>3</sub>).
;
_journal_name_full 'Dalton transactions (Cambridge, England : 2003)'
_journal_paper_doi 10.1039/d2dt03665g
_journal_year 2023
_chemical_absolute_configuration ad
_chemical_formula_moiety 'C22 H15 Cl2 F6 N3 Pd'
_chemical_formula_sum 'C22 H15 Cl2 F6 N3 Pd'
_chemical_formula_weight 612.67
_space_group_crystal_system orthorhombic
_space_group_IT_number 43
_space_group_name_Hall 'F 2 -2d'
_space_group_name_H-M_alt 'F d d 2'
_atom_sites_solution_hydrogens difmap
_atom_sites_solution_primary dual
_atom_sites_solution_secondary difmap
_audit_creation_method SHELXL-2018/3
_audit_update_record
;
2022-10-07 deposited with the CCDC.	2023-02-13 downloaded from the CCDC.
;
_cell_angle_alpha 90
_cell_angle_beta 90
_cell_angle_gamma 90
_cell_formula_units_Z 8
_cell_length_a 36.2866(7)
_cell_length_b 8.7886(2)
_cell_length_c 14.5007(3)
_cell_measurement_reflns_used 9636
_cell_measurement_temperature 100(2)
_cell_measurement_theta_max 33.74
_cell_measurement_theta_min 2.77
_cell_volume 4624.40(17)
_computing_cell_refinement 'SAINT (Bruker, 2019)'
_computing_data_collection '<i>APEX3</i> (Bruker, 2019)'
_computing_data_reduction 'SAINT (Bruker, 2019)'
_computing_molecular_graphics 'SHELXTL (Sheldrick, Acta Cryst., 2008, A64, 112-122)'
_computing_publication_material 'SHELXTL (Sheldrick, Acta Cryst., 2008, A64, 112-122)'
_computing_structure_refinement 'SHELXL-2018 (Sheldrick, Acta Cryst., 2015, C71, 3-8)'
_computing_structure_solution 'SHELXT (Sheldrick, Acta Cryst., 2015, A71, 3-8)'
_diffrn_ambient_temperature 100(2)
_diffrn_detector_area_resol_mean 7.31
_diffrn_measured_fraction_theta_full 1.000
_diffrn_measured_fraction_theta_max 1.000
_diffrn_measurement_device_type 'Bruker AXS D8 QUEST, Photon III detector'
_diffrn_measurement_method '\f and \w shutterless scans'
_diffrn_radiation_monochromator graphite
_diffrn_radiation_type MoK\a
_diffrn_radiation_wavelength 0.71073
_diffrn_reflns_av_R_equivalents 0.0270
_diffrn_reflns_av_unetI/netI 0.0122
_diffrn_reflns_Laue_measured_fraction_full 1.000
_diffrn_reflns_Laue_measured_fraction_max 1.000
_diffrn_reflns_limit_h_max 54
_diffrn_reflns_limit_h_min -54
_diffrn_reflns_limit_k_max 13
_diffrn_reflns_limit_k_min -13
_diffrn_reflns_limit_l_max 21
_diffrn_reflns_limit_l_min -21
_diffrn_reflns_number 49547
_diffrn_reflns_point_group_measured_fraction_full 1.000
_diffrn_reflns_point_group_measured_fraction_max 1.000
_diffrn_reflns_theta_full 25.242
_diffrn_reflns_theta_max 32.595
_diffrn_reflns_theta_min 2.245
_diffrn_source 'sealed X-ray tube'
_diffrn_source_current 30
_diffrn_source_power 1.5
_diffrn_source_size '0.6 mm, fine-focus'
_diffrn_source_voltage 50
_exptl_absorpt_coefficient_mu 1.098
_exptl_absorpt_correction_T_max 0.7467
_exptl_absorpt_correction_T_min 0.6660
_exptl_absorpt_correction_type multi-scan
_exptl_absorpt_process_details 'SADABS 2016/2 (Krause et al., J. Appl. Cryst. 2015, 48, 3-10)'
_exptl_crystal_colour 'pale yellow'
_exptl_crystal_density_diffrn 1.760
_exptl_crystal_density_method 'not measured'
_exptl_crystal_description block
_exptl_crystal_F_000 2416
_exptl_crystal_size_max 0.472
_exptl_crystal_size_mid 0.227
_exptl_crystal_size_min 0.116
_refine_diff_density_max 0.319
_refine_diff_density_min -0.573
_refine_diff_density_rms 0.053
_refine_ls_abs_structure_details
;
 Flack x determined using 1957 quotients [(I+)-(I-)]/[(I+)+(I-)]
 (Parsons, Flack and Wagner, Acta Cryst. B69 (2013) 249-259).
;
_refine_ls_abs_structure_Flack -0.020(6)
_refine_ls_extinction_coef 0.00020(3)
_refine_ls_extinction_expression Fc^*^=kFc[1+0.001xFc^2^\l^3^/sin(2\q)]^-1/4^
_refine_ls_extinction_method 'SHELXL-2018/3 (Sheldrick 2018)'
_refine_ls_goodness_of_fit_ref 1.070
_refine_ls_hydrogen_treatment refall
_refine_ls_matrix_type full
_refine_ls_number_parameters 208
_refine_ls_number_reflns 4224
_refine_ls_number_restraints 74
_refine_ls_restrained_S_all 1.077
_refine_ls_R_factor_all 0.0150
_refine_ls_R_factor_gt 0.0143
_refine_ls_shift/su_max 0.003
_refine_ls_shift/su_mean 0.000
_refine_ls_structure_factor_coef Fsqd
_refine_ls_weighting_details 'w=1/[\s^2^(Fo^2^)+(0.0163P)^2^+5.6460P] where P=(Fo^2^+2Fc^2^)/3'
_refine_ls_weighting_scheme calc
_refine_ls_wR_factor_gt 0.0350
_refine_ls_wR_factor_ref 0.0355
_reflns_Friedel_coverage 0.934
_reflns_Friedel_fraction_full 0.999
_reflns_Friedel_fraction_max 1.000
_reflns_number_gt 4142
_reflns_number_total 4224
_reflns_threshold_expression 'I > 2\s(I)'
_cod_data_source_file d2dt03665g2.cif
_cod_data_source_block 3k
_cod_database_code 7712541
_shelx_shelxl_version_number 2018/3
_shelx_space_group_comment
;
The symmetry employed for this shelxl refinement is uniquely defined
by the following loop, which should always be used as a source of
symmetry information in preference to the above space-group names.
They are only intended as comments.
;
_shelx_estimated_absorpt_t_min 0.625
_shelx_estimated_absorpt_t_max 0.883

loop_
_space_group_symop_operation_xyz
'x, y, z'
'-x, -y, z'
'-x+1/4, y+1/4, z+1/4'
'x+1/4, -y+1/4, z+1/4'
'x, y+1/2, z+1/2'
'-x, -y+1/2, z+1/2'
'-x+1/4, y+3/4, z+3/4'
'x+1/4, -y+3/4, z+3/4'
'x+1/2, y, z+1/2'
'-x+1/2, -y, z+1/2'
'-x+3/4, y+1/4, z+3/4'
'x+3/4, -y+1/4, z+3/4'
'x+1/2, y+1/2, z'
'-x+1/2, -y+1/2, z'
'-x+3/4, y+3/4, z+1/4'
'x+3/4, -y+3/4, z+1/4'

loop_
_atom_site_label
_atom_site_type_symbol
_atom_site_fract_x
_atom_site_fract_y
_atom_site_fract_z
_atom_site_U_iso_or_equiv
_atom_site_adp_type
_atom_site_occupancy
_atom_site_site_symmetry_order
_atom_site_calc_flag
_atom_site_refinement_flags_posn
_atom_site_refinement_flags_adp
_atom_site_refinement_flags_occupancy
_atom_site_disorder_assembly
_atom_site_disorder_group
Pd1 Pd 0.250000 0.750000 0.52483(2) 0.01115(4) Uani 1 2 d S T P . .
Cl1 Cl 0.22410(2) 0.51091(4) 0.52228(3) 0.01660(7) Uani 1 1 d . . . . .
C1 C 0.250000 0.750000 0.6607(2) 0.0121(6) Uani 1 2 d S T P . .
N1 N 0.27796(4) 0.71020(17) 0.71827(10) 0.0149(2) Uani 1 1 d . . . . .
C2 C 0.26749(5) 0.7252(2) 0.81030(12) 0.0191(3) Uani 1 1 d . . . . .
H2 H 0.2826(8) 0.701(4) 0.857(2) 0.031(7) Uiso 1 1 d . . . . .
C3 C 0.31390(5) 0.66214(19) 0.68919(12) 0.0162(3) Uani 1 1 d . . . . .
C4 C 0.31751(5) 0.55429(19) 0.62011(12) 0.0166(3) Uani 1 1 d . . . . .
H4 H 0.2954(7) 0.513(3) 0.591(2) 0.020(6) Uiso 1 1 d . . . . .
C5 C 0.35279(5) 0.5117(2) 0.59298(15) 0.0204(3) Uani 1 1 d . . . . .
C6 C 0.38378(6) 0.5728(3) 0.63536(18) 0.0300(4) Uani 1 1 d . . . . .
H6 H 0.4103(10) 0.541(4) 0.616(2) 0.045(9) Uiso 1 1 d . . . . .
C7 C 0.37964(6) 0.6788(3) 0.70514(19) 0.0331(5) Uani 1 1 d . . . . .
H7 H 0.4001(8) 0.718(3) 0.735(2) 0.027(7) Uiso 1 1 d . . . . .
C8 C 0.34459(6) 0.7244(2) 0.73248(16) 0.0255(4) Uani 1 1 d . . . . .
H8 H 0.3417(7) 0.800(3) 0.779(2) 0.024(6) Uiso 1 1 d . . . . .
C9 C 0.35615(4) 0.39691(19) 0.51714(15) 0.0264(4) Uani 1 1 d D . . . .
F1 F 0.39111(9) 0.3644(7) 0.4942(4) 0.0290(12) Uani 0.617(4) 1 d D . P A 1
F2 F 0.33940(11) 0.4447(7) 0.4390(3) 0.0353(13) Uani 0.617(4) 1 d D . P A 1
F3 F 0.34057(10) 0.2635(3) 0.5407(4) 0.0366(13) Uani 0.617(4) 1 d D . P A 1
F1A F 0.3895(3) 0.400(3) 0.4764(16) 0.0290(12) Uani 0.131(4) 1 d D . P A 2
F2A F 0.3299(4) 0.404(2) 0.4516(9) 0.0353(13) Uani 0.131(4) 1 d D . P A 2
F3A F 0.3518(4) 0.2545(11) 0.5496(16) 0.0366(13) Uani 0.131(4) 1 d D . P A 2
F1B F 0.3904(3) 0.340(3) 0.5107(17) 0.0290(12) Uani 0.252(4) 1 d D . P A 3
F2B F 0.3481(4) 0.462(2) 0.4354(8) 0.0353(13) Uani 0.252(4) 1 d D . P A 3
F3B F 0.3321(3) 0.2812(11) 0.5253(15) 0.0366(13) Uani 0.252(4) 1 d D . P A 3
N2 N 0.250000 0.750000 0.3825(2) 0.0141(5) Uani 1 2 d S T P . .
C10 C 0.26880(5) 0.6438(2) 0.33560(12) 0.0165(3) Uani 1 1 d . . . . .
H10 H 0.2819(7) 0.576(3) 0.3704(18) 0.018(6) Uiso 1 1 d . . . . .
C11 C 0.26971(5) 0.6411(2) 0.24035(12) 0.0185(3) Uani 1 1 d . . . . .
H11 H 0.2810(8) 0.562(4) 0.204(2) 0.029(7) Uiso 1 1 d . . . . .
C12 C 0.250000 0.750000 0.19165(17) 0.0189(4) Uani 1 2 d S T P . .
H12 H 0.250000 0.750000 0.124(3) 0.027(10) Uiso 1 2 d S . P . .

loop_
_atom_site_aniso_label
_atom_site_aniso_U_11
_atom_site_aniso_U_22
_atom_site_aniso_U_33
_atom_site_aniso_U_23
_atom_site_aniso_U_13
_atom_site_aniso_U_12
Pd1 0.01195(6) 0.01261(6) 0.00890(6) 0.000 0.000 -0.00024(6)
Cl1 0.01969(16) 0.01584(14) 0.01427(15) 0.00241(16) -0.00332(13) -0.00431(12)
C1 0.0135(13) 0.0130(14) 0.0099(12) 0.000 0.000 -0.0008(7)
N1 0.0178(6) 0.0159(6) 0.0109(5) -0.0009(5) -0.0025(5) 0.0006(5)
C2 0.0278(9) 0.0190(8) 0.0105(6) -0.0003(5) -0.0033(6) -0.0007(6)
C3 0.0153(7) 0.0157(7) 0.0176(7) -0.0002(5) -0.0044(5) 0.0009(5)
C4 0.0158(7) 0.0153(7) 0.0186(7) -0.0015(5) -0.0032(5) -0.0001(5)
C5 0.0174(7) 0.0174(7) 0.0264(9) -0.0024(6) -0.0023(6) 0.0023(6)
C6 0.0158(7) 0.0253(10) 0.0488(13) -0.0076(9) -0.0054(8) 0.0009(7)
C7 0.0186(8) 0.0282(10) 0.0524(14) -0.0145(10) -0.0135(9) 0.0000(8)
C8 0.0206(8) 0.0218(8) 0.0340(10) -0.0091(7) -0.0106(7) 0.0007(7)
C9 0.0198(7) 0.0250(8) 0.0343(10) -0.0078(8) 0.0016(8) 0.0043(6)
F1 0.0237(6) 0.030(4) 0.033(4) 0.0007(19) 0.0056(11) 0.0113(11)
F2 0.029(3) 0.044(3) 0.0324(11) -0.0150(9) -0.0076(18) 0.010(2)
F3 0.027(3) 0.0230(12) 0.060(4) -0.0165(11) 0.009(3) -0.0026(17)
F1A 0.0237(6) 0.030(4) 0.033(4) 0.0007(19) 0.0056(11) 0.0113(11)
F2A 0.029(3) 0.044(3) 0.0324(11) -0.0150(9) -0.0076(18) 0.010(2)
F3A 0.027(3) 0.0230(12) 0.060(4) -0.0165(11) 0.009(3) -0.0026(17)
F1B 0.0237(6) 0.030(4) 0.033(4) 0.0007(19) 0.0056(11) 0.0113(11)
F2B 0.029(3) 0.044(3) 0.0324(11) -0.0150(9) -0.0076(18) 0.010(2)
F3B 0.027(3) 0.0230(12) 0.060(4) -0.0165(11) 0.009(3) -0.0026(17)
N2 0.0173(13) 0.0137(13) 0.0114(11) 0.000 0.000 -0.0010(7)
C10 0.0204(7) 0.0166(7) 0.0123(7) -0.0010(5) -0.0010(6) 0.0013(6)
C11 0.0244(8) 0.0182(8) 0.0130(7) -0.0032(6) 0.0003(6) 0.0019(6)
C12 0.0254(12) 0.0184(11) 0.0129(10) 0.000 0.000 -0.0032(9)

loop_
_atom_type_symbol
_atom_type_description
_atom_type_scat_dispersion_real
_atom_type_scat_dispersion_imag
_atom_type_scat_source
C C 0.0033 0.0016 'International Tables Vol C Tables 4.2.6.8 and 6.1.1.4'
H H 0.0000 0.0000 'International Tables Vol C Tables 4.2.6.8 and 6.1.1.4'
N N 0.0061 0.0033 'International Tables Vol C Tables 4.2.6.8 and 6.1.1.4'
F F 0.0171 0.0103 'International Tables Vol C Tables 4.2.6.8 and 6.1.1.4'
Cl Cl 0.1484 0.1585 'International Tables Vol C Tables 4.2.6.8 and 6.1.1.4'
Pd Pd -0.9988 1.0072 'International Tables Vol C Tables 4.2.6.8 and 6.1.1.4'

loop_
_geom_angle_atom_site_label_1
_geom_angle_atom_site_label_2
_geom_angle_atom_site_label_3
_geom_angle
_geom_angle_site_symmetry_1
_geom_angle_site_symmetry_3
_geom_angle_publ_flag
C1 Pd1 N2 180.0 . . ?
C1 Pd1 Cl1 90.919(10) . 14_565 ?
N2 Pd1 Cl1 89.081(11) . 14_565 ?
C1 Pd1 Cl1 90.920(11) . . ?
N2 Pd1 Cl1 89.080(11) . . ?
Cl1 Pd1 Cl1 178.16(2) 14_565 . ?
N1 C1 N1 104.3(3) 14_565 . ?
N1 C1 Pd1 127.87(13) 14_565 . ?
N1 C1 Pd1 127.87(13) . . ?
C1 N1 C2 111.11(17) . . ?
C1 N1 C3 125.02(17) . . ?
C2 N1 C3 123.85(15) . . ?
C2 C2 N1 106.76(10) 14_565 . ?
C2 C2 H2 131.1(19) 14_565 . ?
N1 C2 H2 122.1(19) . . ?
C4 C3 C8 121.33(17) . . ?
C4 C3 N1 120.01(15) . . ?
C8 C3 N1 118.66(16) . . ?
C3 C4 C5 118.41(16) . . ?
C3 C4 H4 119.7(16) . . ?
C5 C4 H4 121.9(16) . . ?
C6 C5 C4 121.07(19) . . ?
C6 C5 C9 121.29(17) . . ?
C4 C5 C9 117.64(16) . . ?
C7 C6 C5 119.7(2) . . ?
C7 C6 H6 118(2) . . ?
C5 C6 H6 122(2) . . ?
C6 C7 C8 120.1(2) . . ?
C6 C7 H7 120.4(19) . . ?
C8 C7 H7 119.4(19) . . ?
C3 C8 C7 119.34(18) . . ?
C3 C8 H8 120.4(15) . . ?
C7 C8 H8 120.2(15) . . ?
F1 C9 F3 105.9(3) . . ?
F2A C9 F3A 101.9(10) . . ?
F1B C9 F3B 108.9(11) . . ?
F2A C9 F1A 108.9(11) . . ?
F3A C9 F1A 106.2(10) . . ?
F1B C9 F2B 107.3(10) . . ?
F3B C9 F2B 104.8(10) . . ?
F1 C9 F2 106.4(3) . . ?
F3 C9 F2 107.1(3) . . ?
F1 C9 C5 113.7(4) . . ?
F1B C9 C5 112.2(14) . . ?
F2A C9 C5 115.5(9) . . ?
F3 C9 C5 111.5(3) . . ?
F3A C9 C5 111.1(11) . . ?
F3B C9 C5 113.1(10) . . ?
F1A C9 C5 112.3(13) . . ?
F2B C9 C5 110.1(10) . . ?
F2 C9 C5 111.7(3) . . ?
C10 N2 C10 119.1(3) . 14_565 ?
C10 N2 Pd1 120.46(13) . . ?
C10 N2 Pd1 120.45(13) 14_565 . ?
N2 C10 C11 122.07(19) . . ?
N2 C10 H10 116.0(17) . . ?
C11 C10 H10 121.9(16) . . ?
C10 C11 C12 118.97(18) . . ?
C10 C11 H11 125.0(18) . . ?
C12 C11 H11 115.7(18) . . ?
C11 C12 C11 118.8(2) 14_565 . ?
C11 C12 H12 120.59(11) 14_565 . ?
C11 C12 H12 120.59(11) . . ?

loop_
_geom_bond_atom_site_label_1
_geom_bond_atom_site_label_2
_geom_bond_distance
_geom_bond_site_symmetry_2
_geom_bond_publ_flag
Pd1 C1 1.971(3) . ?
Pd1 N2 2.064(3) . ?
Pd1 Cl1 2.3022(3) 14_565 ?
Pd1 Cl1 2.3022(3) . ?
C1 N1 1.359(2) 14_565 ?
C1 N1 1.359(2) . ?
N1 C2 1.394(2) . ?
N1 C3 1.434(2) . ?
C2 C2 1.343(4) 14_565 ?
C2 H2 0.89(3) . ?
C3 C4 1.385(2) . ?
C3 C8 1.391(2) . ?
C4 C5 1.391(2) . ?
C4 H4 0.98(3) . ?
C5 C6 1.390(3) . ?
C5 C9 1.497(3) . ?
C6 C7 1.384(3) . ?
C6 H6 1.04(4) . ?
C7 C8 1.391(3) . ?
C7 H7 0.93(3) . ?
C8 H8 0.95(3) . ?
C9 F1 1.343(2) . ?
C9 F1B 1.345(3) . ?
C9 F2A 1.346(4) . ?
C9 F3 1.346(2) . ?
C9 F3A 1.346(4) . ?
C9 F3B 1.346(3) . ?
C9 F1A 1.347(4) . ?
C9 F2B 1.347(3) . ?
C9 F2 1.353(3) . ?
N2 C10 1.341(2) . ?
N2 C10 1.341(2) 14_565 ?
C10 C11 1.382(2) . ?
C10 H10 0.91(3) . ?
C11 C12 1.388(2) . ?
C11 H11 0.97(3) . ?
C12 H12 0.99(4) . ?

loop_
_geom_torsion_atom_site_label_1
_geom_torsion_atom_site_label_2
_geom_torsion_atom_site_label_3
_geom_torsion_atom_site_label_4
_geom_torsion
_geom_torsion_site_symmetry_1
_geom_torsion_site_symmetry_2
_geom_torsion_site_symmetry_3
_geom_torsion_site_symmetry_4
_geom_torsion_publ_flag
N1 C1 N1 C2 -0.02(9) 14_565 . . . ?
Pd1 C1 N1 C2 179.98(9) . . . . ?
N1 C1 N1 C3 -178.74(19) 14_565 . . . ?
Pd1 C1 N1 C3 1.26(19) . . . . ?
C1 N1 C2 C2 0.1(2) . . . 14_565 ?
C3 N1 C2 C2 178.80(18) . . . 14_565 ?
C1 N1 C3 C4 -46.9(2) . . . . ?
C2 N1 C3 C4 134.51(18) . . . . ?
C1 N1 C3 C8 133.88(17) . . . . ?
C2 N1 C3 C8 -44.7(3) . . . . ?
C8 C3 C4 C5 -1.6(3) . . . . ?
N1 C3 C4 C5 179.28(16) . . . . ?
C3 C4 C5 C6 1.5(3) . . . . ?
C3 C4 C5 C9 -179.02(16) . . . . ?
C4 C5 C6 C7 -0.6(4) . . . . ?
C9 C5 C6 C7 179.9(2) . . . . ?
C5 C6 C7 C8 -0.3(4) . . . . ?
C4 C3 C8 C7 0.7(3) . . . . ?
N1 C3 C8 C7 179.9(2) . . . . ?
C6 C7 C8 C3 0.2(4) . . . . ?
C6 C5 C9 F1 -1.6(3) . . . . ?
C4 C5 C9 F1 178.9(3) . . . . ?
C6 C5 C9 F1B 13.4(8) . . . . ?
C4 C5 C9 F1B -166.1(7) . . . . ?
C6 C5 C9 F2A -146.5(8) . . . . ?
C4 C5 C9 F2A 34.0(8) . . . . ?
C6 C5 C9 F3 118.1(3) . . . . ?
C4 C5 C9 F3 -61.4(3) . . . . ?
C6 C5 C9 F3A 98.1(8) . . . . ?
C4 C5 C9 F3A -81.4(7) . . . . ?
C6 C5 C9 F3B 137.0(6) . . . . ?
C4 C5 C9 F3B -42.5(7) . . . . ?
C6 C5 C9 F1A -20.8(8) . . . . ?
C4 C5 C9 F1A 159.7(8) . . . . ?
C6 C5 C9 F2B -106.1(7) . . . . ?
C4 C5 C9 F2B 74.4(7) . . . . ?
C6 C5 C9 F2 -122.1(3) . . . . ?
C4 C5 C9 F2 58.4(3) . . . . ?
C10 N2 C10 C11 0.61(15) 14_565 . . . ?
Pd1 N2 C10 C11 -179.39(15) . . . . ?
N2 C10 C11 C12 -1.2(3) . . . . ?
C10 C11 C12 C11 0.57(14) . . . 14_565 ?
